data_7055021
loop_
_publ_author_name
'Qu, Xiaoni'
'Zhang, Sheng'
'Yang, Qi'
'Su, Zhiyong'
'Wei, Qing'
'Xie, Gang'
'Chen, Sanping'

_publ_section_title
;
 Silver(i)-based energetic coordination polymers: synthesis, structure and
 energy performance
;
_journal_issue 10
_journal_name_full 'New J. Chem.'
_journal_page_first 7849
_journal_paper_doi 10.1039/C5NJ01623A
_journal_volume 39
_journal_year 2015
_chemical_formula_moiety 'C2 H3 Ag N4'
_chemical_formula_sum 'C2 H3 Ag N4'
_chemical_formula_weight 190.95
_chemical_name_systematic
; 
 ? 
;
_space_group_IT_number 15
_symmetry_cell_setting monoclinic
_symmetry_space_group_name_Hall '-C 2yc'
_symmetry_space_group_name_H-M 'C 1 2/c 1'
_atom_sites_solution_hydrogens geom
_atom_sites_solution_primary direct
_atom_sites_solution_secondary difmap
_audit_creation_method SHELXL-97
_audit_update_record
;
2015-04-03 deposited with the CCDC.
2015-07-23 downloaded from the CCDC.
;
_cell_angle_alpha 90.00
_cell_angle_beta 100.493(3)
_cell_angle_gamma 90.00
_cell_formula_units_Z 8
_cell_length_a 10.0809(19)
_cell_length_b 11.449(2)
_cell_length_c 7.5369(15)
_cell_measurement_reflns_used 1256
_cell_measurement_temperature 296(2)
_cell_measurement_theta_max 26.69
_cell_measurement_theta_min 2.72
_cell_volume 855.3(3)
_computing_cell_refinement 'Bruker SAINT'
_computing_data_collection 'Bruker APEX2'
_computing_data_reduction 'Bruker SAINT'
_computing_molecular_graphics 'Bruker SHELXTL'
_computing_publication_material 'Bruker SHELXTL'
_computing_structure_refinement 'SHELXL-97 (Sheldrick, 1997)'
_computing_structure_solution 'SHELXS-97 (Sheldrick, 1990)'
_diffrn_ambient_temperature 296(2)
_diffrn_measured_fraction_theta_full 0.988
_diffrn_measured_fraction_theta_max 0.988
_diffrn_radiation_monochromator graphite
_diffrn_radiation_source 'fine-focus sealed tube'
_diffrn_radiation_type MoK\a
_diffrn_radiation_wavelength 0.71073
_diffrn_reflns_av_R_equivalents 0.0188
_diffrn_reflns_av_sigmaI/netI 0.0233
_diffrn_reflns_limit_h_max 12
_diffrn_reflns_limit_h_min -12
_diffrn_reflns_limit_k_max 14
_diffrn_reflns_limit_k_min -8
_diffrn_reflns_limit_l_max 8
_diffrn_reflns_limit_l_min -9
_diffrn_reflns_number 2308
_diffrn_reflns_theta_full 26.69
_diffrn_reflns_theta_max 26.69
_diffrn_reflns_theta_min 2.72
_exptl_absorpt_coefficient_mu 4.549
_exptl_crystal_colour yellow
_exptl_crystal_density_diffrn 2.966
_exptl_crystal_density_method 'not measured'
_exptl_crystal_description block
_exptl_crystal_F_000 720
_exptl_crystal_size_max 0.20
_exptl_crystal_size_mid 0.18
_exptl_crystal_size_min 0.17
_refine_diff_density_max 0.807
_refine_diff_density_min -1.176
_refine_diff_density_rms 0.179
_refine_ls_extinction_method none
_refine_ls_goodness_of_fit_ref 0.913
_refine_ls_hydrogen_treatment mixed
_refine_ls_matrix_type full
_refine_ls_number_parameters 72
_refine_ls_number_reflns 905
_refine_ls_number_restraints 2
_refine_ls_restrained_S_all 0.912
_refine_ls_R_factor_all 0.0359
_refine_ls_R_factor_gt 0.0315
_refine_ls_shift/su_max 0.001
_refine_ls_shift/su_mean 0.000
_refine_ls_structure_factor_coef Fsqd
_refine_ls_weighting_details 'calc w=1/[\s^2^(Fo^2^)+(0.1000P)^2^+0.0000P] where P=(Fo^2^+2Fc^2^)/3'
_refine_ls_weighting_scheme calc
_refine_ls_wR_factor_gt 0.1065
_refine_ls_wR_factor_ref 0.1121
_reflns_number_gt 778
_reflns_number_total 905
_reflns_threshold_expression >2sigma(I)
_cod_data_source_file c5nj01623a2.cif
_cod_data_source_block xb8089_0m
_cod_depositor_comments 'Adding full bibliography for 7055021--7055022.cif.'
_cod_original_sg_symbol_H-M 'C 2/c'
_cod_database_code 7055021

loop_
_symmetry_equiv_pos_as_xyz
'x, y, z'
'-x, y, -z+1/2'
'x+1/2, y+1/2, z'
'-x+1/2, y+1/2, -z+1/2'
'-x, -y, -z'
'x, -y, z-1/2'
'-x+1/2, -y+1/2, -z'
'x+1/2, -y+1/2, z-1/2'

loop_
_atom_site_label
_atom_site_type_symbol
_atom_site_fract_x
_atom_site_fract_y
_atom_site_fract_z
_atom_site_U_iso_or_equiv
_atom_site_adp_type
_atom_site_occupancy
_atom_site_symmetry_multiplicity
_atom_site_calc_flag
_atom_site_refinement_flags
Ag1 Ag 1.12833(3) 0.11966(3) 1.12541(5) 0.0377(3) Uani 1 1 d .
C2 C 0.8792(3) 0.2580(4) 0.8819(4) 0.0287(11) Uani 1 1 d .
N2 N 0.9306(4) 0.1555(3) 0.9361(5) 0.0305(8) Uani 1 1 d .
C1 C 0.7624(5) 0.1304(3) 0.7164(7) 0.0253(9) Uani 1 1 d .
H1 H 0.6982 0.0950 0.6286 0.030 Uiso 1 1 calc R
N1 N 0.8540(4) 0.0760(3) 0.8286(6) 0.0307(8) Uani 1 1 d .
N3 N 0.7742(3) 0.2453(3) 0.7459(5) 0.0282(8) Uani 1 1 d .
N4 N 0.9309(6) 0.3716(4) 0.9561(9) 0.0486(13) Uani 1 1 d D
H4A H 0.846(5) 0.419(6) 0.944(11) 0.08(3) Uiso 1 1 d D
H4B H 0.932(15) 0.436(8) 0.866(14) 0.20(6) Uiso 1 1 d D

loop_
_atom_site_aniso_label
_atom_site_aniso_U_11
_atom_site_aniso_U_22
_atom_site_aniso_U_33
_atom_site_aniso_U_23
_atom_site_aniso_U_13
_atom_site_aniso_U_12
Ag1 0.0362(3) 0.0222(3) 0.0462(4) 0.00009(11) -0.0147(2) -0.00286(11)
C2 0.023(2) 0.031(3) 0.028(2) -0.0017(16) -0.0039(18) 0.0054(17)
N2 0.030(2) 0.0207(18) 0.036(2) 0.0027(16) -0.0082(17) -0.0006(15)
C1 0.020(2) 0.019(2) 0.031(2) -0.0018(13) -0.0090(18) -0.0016(14)
N1 0.0261(18) 0.023(2) 0.037(2) -0.0028(16) -0.0087(16) -0.0004(15)
N3 0.0256(16) 0.0181(17) 0.0369(18) 0.0028(15) -0.0050(13) 0.0020(14)
N4 0.045(3) 0.037(3) 0.056(3) -0.0045(19) -0.011(3) 0.0018(19)

loop_
_atom_type_symbol
_atom_type_description
_atom_type_scat_dispersion_real
_atom_type_scat_dispersion_imag
_atom_type_scat_source
C C 0.0033 0.0016 'International Tables Vol C Tables 4.2.6.8 and 6.1.1.4'
H H 0.0000 0.0000 'International Tables Vol C Tables 4.2.6.8 and 6.1.1.4'
Ag Ag -0.8971 1.1015 'International Tables Vol C Tables 4.2.6.8 and 6.1.1.4'
N N 0.0061 0.0033 'International Tables Vol C Tables 4.2.6.8 and 6.1.1.4'

loop_
_geom_angle_atom_site_label_1
_geom_angle_atom_site_label_2
_geom_angle_atom_site_label_3
_geom_angle
_geom_angle_site_symmetry_1
_geom_angle_site_symmetry_3
N3 Ag1 N2 125.06(13) 8_556 .
N3 Ag1 N1 126.86(13) 8_556 5_757
N2 Ag1 N1 108.07(13) . 5_757
N2 C2 N3 110.5(4) . .
N2 C2 N4 125.3(4) . .
N3 C2 N4 124.2(4) . .
C2 N2 N1 105.2(4) . .
C2 N2 Ag1 127.4(3) . .
N1 N2 Ag1 126.3(3) . .
N1 C1 N3 109.5(4) . .
N1 C1 H1 125.2 . .
N3 C1 H1 125.2 . .
C1 N1 N2 109.1(4) . .
C1 N1 Ag1 127.0(3) . 5_757
N2 N1 Ag1 123.3(3) . 5_757
C1 N3 C2 105.6(4) . .
C1 N3 Ag1 126.0(3) . 8_455
C2 N3 Ag1 127.7(3) . 8_455
C2 N4 H4A 102(5) . .
C2 N4 H4B 116(9) . .
H4A N4 H4B 70(9) . .

loop_
_geom_bond_atom_site_label_1
_geom_bond_atom_site_label_2
_geom_bond_distance
_geom_bond_site_symmetry_2
Ag1 N3 2.212(3) 8_556
Ag1 N2 2.267(4) .
Ag1 N1 2.269(4) 5_757
C2 N2 1.318(6) .
C2 N3 1.341(5) .
C2 N4 1.472(7) .
N2 N1 1.361(6) .
C1 N1 1.293(6) .
C1 N3 1.335(4) .
C1 H1 0.9300 .
N1 Ag1 2.269(4) 5_757
N3 Ag1 2.212(3) 8_455
N4 H4A 1.003(10) .
N4 H4B 1.002(10) .

loop_
_geom_torsion_atom_site_label_1
_geom_torsion_atom_site_label_2
_geom_torsion_atom_site_label_3
_geom_torsion_atom_site_label_4
_geom_torsion
_geom_torsion_site_symmetry_1
_geom_torsion_site_symmetry_4
N3 C2 N2 N1 0.1(4) . .
N4 C2 N2 N1 -178.5(4) . .
N3 C2 N2 Ag1 168.7(3) . .
N4 C2 N2 Ag1 -10.0(6) . .
N3 Ag1 N2 C2 -2.2(4) 8_556 .
N1 Ag1 N2 C2 176.7(3) 5_757 .
N3 Ag1 N2 N1 164.1(3) 8_556 .
N1 Ag1 N2 N1 -17.0(4) 5_757 .
N3 C1 N1 N2 -0.5(5) . .
N3 C1 N1 Ag1 171.2(3) . 5_757
C2 N2 N1 C1 0.2(5) . .
Ag1 N2 N1 C1 -168.5(3) . .
C2 N2 N1 Ag1 -171.8(3) . 5_757
Ag1 N2 N1 Ag1 19.4(5) . 5_757
N1 C1 N3 C2 0.5(5) . .
N1 C1 N3 Ag1 -170.2(3) . 8_455
N2 C2 N3 C1 -0.4(5) . .
N4 C2 N3 C1 178.3(4) . .
N2 C2 N3 Ag1 170.1(2) . 8_455
N4 C2 N3 Ag1 -11.2(6) . 8_455
